data_7058515
loop_
_publ_author_name
'B\'arta, Ond\<rej'
'C\'isa\<rov\'a, Ivana'
'Schulz, Ji\<r\'i'
'\<St\<epni\<cka, Petr'

_publ_section_title
;
 Assessing the influence of phosphine substituents on the catalytic
 properties of self-stabilised digold(i) complexes with supporting
 ferrocene phosphinonitrile ligands
;
_journal_issue 28
_journal_name_full 'New Journal of Chemistry'
_journal_page_first 11258
_journal_paper_doi 10.1039/C9NJ02555C
_journal_volume 43
_journal_year 2019
_chemical_formula_moiety 'C22 H16 Br2 Fe2 N2'
_chemical_formula_sum 'C22 H16 Br2 Fe2 N2'
_chemical_formula_weight 579.89
_space_group_crystal_system monoclinic
_space_group_IT_number 14
_space_group_name_Hall '-P 2yn'
_space_group_name_H-M_alt 'P 1 21/n 1'
_symmetry_space_group_name_Hall '-P 2yn'
_symmetry_space_group_name_H-M 'P 1 21/n 1'
_atom_sites_solution_hydrogens geom
_atom_sites_solution_primary direct
_atom_sites_solution_secondary difmap
_audit_creation_method SHELXL-2017/1
_audit_update_record
;
2019-04-12 deposited with the CCDC.    2019-06-21 downloaded from the CCDC.
;
_cell_angle_alpha 90
_cell_angle_beta 110.8090(10)
_cell_angle_gamma 90
_cell_formula_units_Z 4
_cell_length_a 13.7570(4)
_cell_length_b 10.0313(3)
_cell_length_c 14.6288(4)
_cell_measurement_reflns_used 9936
_cell_measurement_temperature 120(2)
_cell_measurement_theta_max 27.52
_cell_measurement_theta_min 2.52
_cell_volume 1887.10(9)
_computing_cell_refinement 'SAINT V8.38A (Bruker AXS Inc., 2017)'
_computing_data_collection 'Bruker Instrument Service vV6.2.6'
_computing_data_reduction 'SAINT V8.38A (Bruker AXS Inc., 2017)'
_computing_molecular_graphics 'PLATON (Spek,2017)'
_computing_publication_material 'PLATON (Spek,2017)'
_computing_structure_refinement 'SHELXL-2017/1 (Sheldrick, 2017)'
_computing_structure_solution 'SHELXT 2014/5 (Sheldrick, 2014)'
_diffrn_ambient_temperature 120(2)
_diffrn_measured_fraction_theta_full 0.997
_diffrn_measured_fraction_theta_max 0.997
_diffrn_measurement_device_type 'Bruker D8 VENTURE Kappa Duo PHOTON 100 CMOS'
_diffrn_measurement_method '\f and \w scans'
_diffrn_radiation_monochromator 'Quazar Mo multilayer optic'
_diffrn_radiation_source 'I\mS micro-focus sealed tube'
_diffrn_radiation_type MoK\a
_diffrn_radiation_wavelength 0.71073
_diffrn_reflns_av_R_equivalents 0.0348
_diffrn_reflns_av_unetI/netI 0.0214
_diffrn_reflns_Laue_measured_fraction_full 0.997
_diffrn_reflns_Laue_measured_fraction_max 0.997
_diffrn_reflns_limit_h_max 17
_diffrn_reflns_limit_h_min -17
_diffrn_reflns_limit_k_max 13
_diffrn_reflns_limit_k_min -13
_diffrn_reflns_limit_l_max 19
_diffrn_reflns_limit_l_min -18
_diffrn_reflns_number 27109
_diffrn_reflns_point_group_measured_fraction_full 0.997
_diffrn_reflns_point_group_measured_fraction_max 0.997
_diffrn_reflns_theta_full 25.242
_diffrn_reflns_theta_max 27.525
_diffrn_reflns_theta_min 2.518
_exptl_absorpt_coefficient_mu 5.783
_exptl_absorpt_correction_T_max 0.45
_exptl_absorpt_correction_T_min 0.30
_exptl_absorpt_correction_type numerical
_exptl_absorpt_process_details 'SADABS-2016/2 - Bruker AXS'
_exptl_crystal_colour 'dark violet'
_exptl_crystal_density_diffrn 2.041
_exptl_crystal_description prism
_exptl_crystal_F_000 1136
_exptl_crystal_size_max 0.20
_exptl_crystal_size_mid 0.18
_exptl_crystal_size_min 0.17
_refine_diff_density_max 0.387
_refine_diff_density_min -0.636
_refine_diff_density_rms 0.087
_refine_ls_extinction_method none
_refine_ls_goodness_of_fit_ref 1.085
_refine_ls_hydrogen_treatment constr
_refine_ls_matrix_type full
_refine_ls_number_parameters 253
_refine_ls_number_reflns 4317
_refine_ls_number_restraints 0
_refine_ls_restrained_S_all 1.085
_refine_ls_R_factor_all 0.0220
_refine_ls_R_factor_gt 0.0193
_refine_ls_shift/su_max 0.002
_refine_ls_shift/su_mean 0.000
_refine_ls_structure_factor_coef Fsqd
_refine_ls_weighting_details 'w=1/[\s^2^(Fo^2^)+(0.0196P)^2^+1.0976P] where P=(Fo^2^+2Fc^2^)/3'
_refine_ls_weighting_scheme calc
_refine_ls_wR_factor_gt 0.0447
_refine_ls_wR_factor_ref 0.0457
_reflns_Friedel_coverage 0.000
_reflns_number_gt 4005
_reflns_number_total 4317
_reflns_threshold_expression 'I > 2\s(I)'
_cod_data_source_file c9nj02555c3.cif
_cod_data_source_block ob167b3
_cod_depositor_comments 'Adding full bibliography for 7058510--7058516.cif.'
_cod_database_code 7058515
_shelx_shelxl_version_number 2017/1
_shelx_space_group_comment
;
The symmetry employed for this shelxl refinement is uniquely defined
by the following loop, which should always be used as a source of
symmetry information in preference to the above space-group names.
They are only intended as comments.
;
_shelx_estimated_absorpt_t_min 0.391
_shelx_estimated_absorpt_t_max 0.440

loop_
_space_group_symop_operation_xyz
'x, y, z'
'-x+1/2, y+1/2, -z+1/2'
'-x, -y, -z'
'x-1/2, -y-1/2, z-1/2'

loop_
_atom_site_label
_atom_site_type_symbol
_atom_site_fract_x
_atom_site_fract_y
_atom_site_fract_z
_atom_site_U_iso_or_equiv
_atom_site_adp_type
_atom_site_occupancy
_atom_site_site_symmetry_order
_atom_site_calc_flag
_atom_site_refinement_flags_posn
_atom_site_refinement_flags_adp
Br1 Br 0.31411(2) 0.52438(2) 0.61188(2) 0.01992(5) Uani 1 1 d . .
Br2 Br 0.30124(2) 0.23844(2) 0.09315(2) 0.01385(5) Uani 1 1 d . .
Fe1 Fe 0.17426(2) 0.21683(2) 0.56935(2) 0.00826(6) Uani 1 1 d . .
Fe2 Fe 0.39783(2) 0.26546(2) 0.34764(2) 0.00803(6) Uani 1 1 d . .
N1 N 0.46883(11) 0.23232(14) 0.63387(10) 0.0112(3) Uani 1 1 d . .
N2 N 0.44925(13) 0.27676(18) 0.79353(11) 0.0225(4) Uani 1 1 d . .
C1 C 0.29895(12) 0.12401(15) 0.54974(11) 0.0088(3) Uani 1 1 d . .
C2 C 0.27471(13) 0.06415(16) 0.62863(12) 0.0113(3) Uani 1 1 d . .
H2 H 0.320008 0.058809 0.694930 0.014 Uiso 1 1 calc R U
C3 C 0.17130(13) 0.01448(16) 0.59004(13) 0.0132(3) Uani 1 1 d . .
H3 H 0.136194 -0.031873 0.625795 0.016 Uiso 1 1 calc R U
C4 C 0.12941(13) 0.04609(16) 0.48871(12) 0.0119(3) Uani 1 1 d . .
H4 H 0.061102 0.025681 0.445492 0.014 Uiso 1 1 calc R U
C5 C 0.20686(12) 0.11328(16) 0.46303(12) 0.0104(3) Uani 1 1 d . .
H5 H 0.199400 0.145534 0.399831 0.012 Uiso 1 1 calc R U
C6 C 0.19868(13) 0.41476(17) 0.60051(13) 0.0142(3) Uani 1 1 d . .
C7 C 0.18168(14) 0.34698(18) 0.67889(13) 0.0156(3) Uani 1 1 d . .
H7 H 0.228462 0.341468 0.744641 0.019 Uiso 1 1 calc R U
C8 C 0.08088(14) 0.28904(18) 0.63955(13) 0.0168(4) Uani 1 1 d . .
H8 H 0.047860 0.238533 0.675152 0.020 Uiso 1 1 calc R U
C9 C 0.03766(14) 0.31945(18) 0.53769(13) 0.0166(4) Uani 1 1 d . .
H9 H -0.028607 0.291895 0.493944 0.020 Uiso 1 1 calc R U
C10 C 0.11053(14) 0.39786(17) 0.51293(13) 0.0147(3) Uani 1 1 d . .
H10 H 0.102252 0.432443 0.450152 0.018 Uiso 1 1 calc R U
C11 C 0.40048(12) 0.17683(15) 0.55646(11) 0.0086(3) Uani 1 1 d . .
C12 C 0.45086(13) 0.25317(17) 0.71670(13) 0.0140(3) Uani 1 1 d . .
C21 C 0.43601(12) 0.15802(15) 0.47427(11) 0.0088(3) Uani 1 1 d . .
C22 C 0.39187(12) 0.07241(15) 0.39046(11) 0.0092(3) Uani 1 1 d . .
H22 H 0.330938 0.019604 0.376240 0.011 Uiso 1 1 calc R U
C23 C 0.45612(13) 0.08134(16) 0.33292(12) 0.0111(3) Uani 1 1 d . .
H23 H 0.445256 0.035513 0.273272 0.013 Uiso 1 1 calc R U
C24 C 0.53953(13) 0.17073(16) 0.37997(12) 0.0118(3) Uani 1 1 d . .
H24 H 0.593982 0.194134 0.357318 0.014 Uiso 1 1 calc R U
C25 C 0.52721(13) 0.21862(16) 0.46635(12) 0.0107(3) Uani 1 1 d . .
H25 H 0.571669 0.280239 0.511279 0.013 Uiso 1 1 calc R U
C26 C 0.31793(13) 0.32940(16) 0.21028(12) 0.0117(3) Uani 1 1 d . .
C27 C 0.39828(14) 0.42236(16) 0.25769(12) 0.0131(3) Uani 1 1 d . .
H27 H 0.453735 0.448319 0.237176 0.016 Uiso 1 1 calc R U
C28 C 0.37927(15) 0.46903(17) 0.34217(13) 0.0179(4) Uani 1 1 d . .
H28 H 0.420564 0.531745 0.388371 0.022 Uiso 1 1 calc R U
C29 C 0.28817(15) 0.40568(18) 0.34528(13) 0.0176(4) Uani 1 1 d . .
H29 H 0.258183 0.419104 0.393892 0.021 Uiso 1 1 calc R U
C30 C 0.24917(13) 0.31844(17) 0.26313(13) 0.0140(3) Uani 1 1 d . .
H30 H 0.189021 0.263744 0.246932 0.017 Uiso 1 1 calc R U

loop_
_atom_site_aniso_label
_atom_site_aniso_U_11
_atom_site_aniso_U_22
_atom_site_aniso_U_33
_atom_site_aniso_U_23
_atom_site_aniso_U_13
_atom_site_aniso_U_12
Br1 0.02139(10) 0.01280(9) 0.02253(10) 0.00088(7) 0.00407(7) -0.00489(7)
Br2 0.01251(9) 0.01675(9) 0.01062(8) -0.00035(6) 0.00206(6) -0.00086(6)
Fe1 0.00790(11) 0.00940(11) 0.00735(11) -0.00045(8) 0.00255(8) 0.00056(8)
Fe2 0.00874(11) 0.00622(11) 0.00891(11) 0.00068(8) 0.00285(9) 0.00161(8)
N1 0.0110(7) 0.0124(7) 0.0087(6) 0.0001(5) 0.0020(5) 0.0009(5)
N2 0.0221(8) 0.0305(9) 0.0123(8) -0.0042(7) 0.0031(6) -0.0011(7)
C1 0.0089(7) 0.0080(7) 0.0094(7) -0.0002(6) 0.0030(6) 0.0008(6)
C2 0.0111(8) 0.0113(8) 0.0112(7) 0.0020(6) 0.0036(6) 0.0013(6)
C3 0.0129(8) 0.0107(8) 0.0168(8) 0.0026(6) 0.0062(7) -0.0008(6)
C4 0.0097(7) 0.0109(8) 0.0142(8) -0.0041(6) 0.0031(6) -0.0028(6)
C5 0.0100(8) 0.0110(7) 0.0102(7) -0.0023(6) 0.0037(6) -0.0002(6)
C6 0.0154(8) 0.0101(8) 0.0165(8) -0.0032(6) 0.0050(7) 0.0010(6)
C7 0.0192(9) 0.0158(8) 0.0121(8) -0.0049(7) 0.0059(7) 0.0017(7)
C8 0.0168(9) 0.0198(9) 0.0178(9) -0.0038(7) 0.0111(7) 0.0013(7)
C9 0.0114(8) 0.0191(9) 0.0188(9) -0.0031(7) 0.0048(7) 0.0048(7)
C10 0.0154(8) 0.0135(8) 0.0141(8) 0.0007(7) 0.0038(7) 0.0058(7)
C11 0.0084(7) 0.0061(7) 0.0098(7) 0.0023(6) 0.0014(6) 0.0024(6)
C12 0.0101(8) 0.0153(8) 0.0128(8) -0.0013(6) -0.0007(6) -0.0017(6)
C21 0.0081(7) 0.0073(7) 0.0096(7) 0.0011(6) 0.0015(6) 0.0022(6)
C22 0.0102(7) 0.0060(7) 0.0110(7) 0.0005(6) 0.0031(6) 0.0017(6)
C23 0.0138(8) 0.0077(7) 0.0119(7) 0.0002(6) 0.0047(6) 0.0042(6)
C24 0.0100(8) 0.0117(8) 0.0145(8) 0.0032(6) 0.0054(6) 0.0038(6)
C25 0.0081(7) 0.0114(8) 0.0116(8) 0.0008(6) 0.0021(6) 0.0004(6)
C26 0.0130(8) 0.0100(7) 0.0105(7) 0.0028(6) 0.0022(6) 0.0026(6)
C27 0.0171(8) 0.0079(7) 0.0137(8) 0.0035(6) 0.0048(7) 0.0010(6)
C28 0.0272(10) 0.0067(8) 0.0174(9) -0.0003(6) 0.0050(7) 0.0045(7)
C29 0.0229(9) 0.0153(8) 0.0172(8) 0.0041(7) 0.0102(7) 0.0120(7)
C30 0.0111(8) 0.0143(8) 0.0166(8) 0.0057(7) 0.0048(6) 0.0060(6)

loop_
_atom_type_symbol
_atom_type_description
_atom_type_scat_dispersion_real
_atom_type_scat_dispersion_imag
_atom_type_scat_source
C C 0.0033 0.0016 'International Tables Vol C Tables 4.2.6.8 and 6.1.1.4'
H H 0.0000 0.0000 'International Tables Vol C Tables 4.2.6.8 and 6.1.1.4'
Br Br -0.2901 2.4595 'International Tables Vol C Tables 4.2.6.8 and 6.1.1.4'
Fe Fe 0.3463 0.8444 'International Tables Vol C Tables 4.2.6.8 and 6.1.1.4'
N N 0.0061 0.0033 'International Tables Vol C Tables 4.2.6.8 and 6.1.1.4'

loop_
_geom_angle_atom_site_label_1
_geom_angle_atom_site_label_2
_geom_angle_atom_site_label_3
_geom_angle
C6 Fe1 C2 127.14(7)
C6 Fe1 C8 67.97(7)
C2 Fe1 C8 120.35(7)
C6 Fe1 C7 40.80(7)
C2 Fe1 C7 108.02(7)
C8 Fe1 C7 40.80(7)
C6 Fe1 C9 68.02(7)
C2 Fe1 C9 154.62(7)
C8 Fe1 C9 40.88(7)
C7 Fe1 C9 69.01(7)
C6 Fe1 C4 159.41(7)
C2 Fe1 C4 68.68(7)
C8 Fe1 C4 118.18(7)
C7 Fe1 C4 155.31(7)
C9 Fe1 C4 103.06(7)
C6 Fe1 C5 126.92(7)
C2 Fe1 C5 69.13(6)
C8 Fe1 C5 155.34(7)
C7 Fe1 C5 163.16(7)
C9 Fe1 C5 120.97(7)
C4 Fe1 C5 40.57(6)
C6 Fe1 C3 160.00(7)
C2 Fe1 C3 40.63(6)
C8 Fe1 C3 103.16(7)
C7 Fe1 C3 120.95(7)
C9 Fe1 C3 117.76(7)
C4 Fe1 C3 40.58(7)
C5 Fe1 C3 68.41(7)
C6 Fe1 C10 40.78(7)
C2 Fe1 C10 164.06(7)
C8 Fe1 C10 68.53(7)
C7 Fe1 C10 69.25(7)
C9 Fe1 C10 40.45(7)
C4 Fe1 C10 120.61(7)
C5 Fe1 C10 108.66(7)
C3 Fe1 C10 154.56(7)
C6 Fe1 C1 113.10(7)
C2 Fe1 C1 41.17(6)
C8 Fe1 C1 159.18(7)
C7 Fe1 C1 125.92(7)
C9 Fe1 C1 159.93(7)
C4 Fe1 C1 68.70(6)
C5 Fe1 C1 41.15(6)
C3 Fe1 C1 68.59(7)
C10 Fe1 C1 126.90(7)
C26 Fe2 C21 160.37(7)
C26 Fe2 C22 122.53(6)
C21 Fe2 C22 41.30(6)
C26 Fe2 C30 40.91(7)
C21 Fe2 C30 124.31(7)
C22 Fe2 C30 106.87(7)
C26 Fe2 C25 156.32(7)
C21 Fe2 C25 41.04(6)
C22 Fe2 C25 68.97(6)
C30 Fe2 C25 161.84(7)
C26 Fe2 C27 40.90(7)
C21 Fe2 C27 157.95(7)
C22 Fe2 C27 158.67(7)
C30 Fe2 C27 69.15(7)
C25 Fe2 C27 121.26(7)
C26 Fe2 C29 68.24(7)
C21 Fe2 C29 109.09(7)
C22 Fe2 C29 122.97(7)
C30 Fe2 C29 40.75(7)
C25 Fe2 C29 125.61(7)
C27 Fe2 C29 68.51(7)
C26 Fe2 C23 106.00(7)
C21 Fe2 C23 68.70(6)
C22 Fe2 C23 40.62(6)
C30 Fe2 C23 120.86(7)
C25 Fe2 C23 68.24(7)
C27 Fe2 C23 122.12(7)
C29 Fe2 C23 157.72(7)
C26 Fe2 C28 68.29(7)
C21 Fe2 C28 123.19(7)
C22 Fe2 C28 159.08(7)
C30 Fe2 C28 68.61(7)
C25 Fe2 C28 108.59(7)
C27 Fe2 C28 40.73(7)
C29 Fe2 C28 40.43(8)
C23 Fe2 C28 159.43(7)
C26 Fe2 C24 120.59(7)
C21 Fe2 C24 68.43(6)
C22 Fe2 C24 68.40(6)
C30 Fe2 C24 156.29(7)
C25 Fe2 C24 40.25(7)
C27 Fe2 C24 106.37(7)
C29 Fe2 C24 161.11(7)
C23 Fe2 C24 40.48(7)
C28 Fe2 C24 124.03(7)
C11 N1 C12 122.86(15)
C2 C1 C5 106.98(14)
C2 C1 C11 125.70(14)
C5 C1 C11 127.19(14)
C2 C1 Fe1 68.63(9)
C5 C1 Fe1 69.01(9)
C11 C1 Fe1 130.46(11)
C3 C2 C1 108.16(14)
C3 C2 Fe1 70.29(9)
C1 C2 Fe1 70.19(9)
C3 C2 H2 125.9
C1 C2 H2 125.9
Fe1 C2 H2 125.2
C2 C3 C4 108.27(15)
C2 C3 Fe1 69.07(9)
C4 C3 Fe1 69.40(9)
C2 C3 H3 125.9
C4 C3 H3 125.9
Fe1 C3 H3 127.2
C5 C4 C3 108.50(14)
C5 C4 Fe1 69.78(9)
C3 C4 Fe1 70.02(9)
C5 C4 H4 125.8
C3 C4 H4 125.8
Fe1 C4 H4 126.0
C4 C5 C1 108.05(14)
C4 C5 Fe1 69.66(9)
C1 C5 Fe1 69.85(9)
C4 C5 H5 126.0
C1 C5 H5 126.0
Fe1 C5 H5 126.1
C7 C6 C10 109.66(16)
C7 C6 Br1 125.52(13)
C10 C6 Br1 124.59(13)
C7 C6 Fe1 69.71(10)
C10 C6 Fe1 70.34(10)
Br1 C6 Fe1 130.78(9)
C6 C7 C8 106.55(15)
C6 C7 Fe1 69.48(10)
C8 C7 Fe1 69.60(10)
C6 C7 H7 126.7
C8 C7 H7 126.7
Fe1 C7 H7 125.8
C7 C8 C9 108.64(16)
C7 C8 Fe1 69.60(10)
C9 C8 Fe1 69.75(10)
C7 C8 H8 125.7
C9 C8 H8 125.7
Fe1 C8 H8 126.5
C10 C9 C8 108.35(16)
C10 C9 Fe1 70.20(10)
C8 C9 Fe1 69.37(10)
C10 C9 H9 125.8
C8 C9 H9 125.8
Fe1 C9 H9 126.2
C9 C10 C6 106.79(16)
C9 C10 Fe1 69.35(10)
C6 C10 Fe1 68.88(10)
C9 C10 H10 126.6
C6 C10 H10 126.6
Fe1 C10 H10 126.7
N1 C11 C21 114.73(14)
N1 C11 C1 125.86(15)
C21 C11 C1 119.19(14)
N2 C12 N1 170.69(19)
C25 C21 C22 107.44(14)
C25 C21 C11 124.67(14)
C22 C21 C11 127.81(15)
C25 C21 Fe2 69.76(9)
C22 C21 Fe2 69.43(9)
C11 C21 Fe2 128.60(11)
C23 C22 C21 107.62(14)
C23 C22 Fe2 70.03(9)
C21 C22 Fe2 69.28(9)
C23 C22 H22 126.2
C21 C22 H22 126.2
Fe2 C22 H22 126.1
C22 C23 C24 108.45(14)
C22 C23 Fe2 69.35(9)
C24 C23 Fe2 70.21(9)
C22 C23 H23 125.8
C24 C23 H23 125.8
Fe2 C23 H23 126.2
C25 C24 C23 108.24(15)
C25 C24 Fe2 69.29(9)
C23 C24 Fe2 69.32(9)
C25 C24 H24 125.9
C23 C24 H24 125.9
Fe2 C24 H24 127.1
C24 C25 C21 108.25(14)
C24 C25 Fe2 70.46(9)
C21 C25 Fe2 69.20(9)
C24 C25 H25 125.9
C21 C25 H25 125.9
Fe2 C25 H25 126.0
C30 C26 C27 109.69(15)
C30 C26 Br2 124.59(13)
C27 C26 Br2 125.69(13)
C30 C26 Fe2 70.56(9)
C27 C26 Fe2 70.72(9)
Br2 C26 Fe2 126.76(9)
C26 C27 C28 106.66(16)
C26 C27 Fe2 68.38(9)
C28 C27 Fe2 69.75(10)
C26 C27 H27 126.7
C28 C27 H27 126.7
Fe2 C27 H27 126.7
C29 C28 C27 108.40(16)
C29 C28 Fe2 69.71(10)
C27 C28 Fe2 69.52(9)
C29 C28 H28 125.8
C27 C28 H28 125.8
Fe2 C28 H28 126.5
C28 C29 C30 108.62(16)
C28 C29 Fe2 69.86(10)
C30 C29 Fe2 69.43(10)
C28 C29 H29 125.7
C30 C29 H29 125.7
Fe2 C29 H29 126.6
C26 C30 C29 106.64(16)
C26 C30 Fe2 68.53(9)
C29 C30 Fe2 69.82(10)
C26 C30 H30 126.7
C29 C30 H30 126.7
Fe2 C30 H30 126.5

loop_
_geom_bond_atom_site_label_1
_geom_bond_atom_site_label_2
_geom_bond_distance
Br1 C6 1.8896(18)
Br2 C26 1.8819(17)
Fe1 C6 2.0382(17)
Fe1 C2 2.0387(16)
Fe1 C8 2.0412(17)
Fe1 C7 2.0412(17)
Fe1 C9 2.0463(17)
Fe1 C4 2.0466(16)
Fe1 C5 2.0483(16)
Fe1 C3 2.0548(17)
Fe1 C10 2.0575(17)
Fe1 C1 2.0596(16)
Fe2 C26 2.0218(16)
Fe2 C21 2.0440(15)
Fe2 C22 2.0460(16)
Fe2 C30 2.0487(17)
Fe2 C25 2.0515(16)
Fe2 C27 2.0529(16)
Fe2 C29 2.0539(17)
Fe2 C23 2.0550(16)
Fe2 C28 2.0559(17)
Fe2 C24 2.0668(16)
N1 C11 1.311(2)
N1 C12 1.336(2)
N2 C12 1.156(2)
C1 C2 1.441(2)
C1 C5 1.444(2)
C1 C11 1.464(2)
C2 C3 1.421(2)
C2 H2 0.9500
C3 C4 1.422(2)
C3 H3 0.9500
C4 C5 1.420(2)
C4 H4 0.9500
C5 H5 0.9500
C6 C7 1.422(2)
C6 C10 1.427(2)
C7 C8 1.423(3)
C7 H7 0.9500
C8 C9 1.427(3)
C8 H8 0.9500
C9 C10 1.419(3)
C9 H9 0.9500
C10 H10 0.9500
C11 C21 1.462(2)
C21 C25 1.436(2)
C21 C22 1.442(2)
C22 C23 1.424(2)
C22 H22 0.9500
C23 C24 1.426(2)
C23 H23 0.9500
C24 C25 1.417(2)
C24 H24 0.9500
C25 H25 0.9500
C26 C30 1.423(2)
C26 C27 1.424(2)
C27 C28 1.430(2)
C27 H27 0.9500
C28 C29 1.420(3)
C28 H28 0.9500
C29 C30 1.428(3)
C29 H29 0.9500
C30 H30 0.9500
